data_7037136
loop_
_publ_author_name
'Amela-Cortes, Maria'
'Molard, Yann'
'Paofai, Serge'
'Desert, Anthony'
'Duvail, Jean-Luc'
'Naumov, Nikolay G.'
'Cordier, St\'ephane'

_publ_section_title
;
 Versatility of the ionic assembling method to design highly luminescent
 PMMA nanocomposites containing [M6Q(i)8L(a)6](n-) octahedral
 nano-building blocks.
;
_journal_issue 1
_journal_name_full 'Dalton transactions (Cambridge, England : 2003)'
_journal_page_first 237
_journal_page_last 245
_journal_paper_doi 10.1039/c5dt03734d
_journal_volume 45
_journal_year 2015
_chemical_compound_source 'synthesis as described'
_chemical_formula_moiety 'C18 F30 I8 Mo6 O12, 2(C4 H10 O), 2(Cs)'
_chemical_formula_sum 'C26 H20 Cs2 F30 I8 Mo6 O14'
_chemical_formula_weight 2983.08
_chemical_name_systematic Cs2Mo6I8(C2F5COO)6
_space_group_IT_number 2
_symmetry_cell_setting triclinic
_symmetry_Int_Tables_number 2
_symmetry_space_group_name_Hall '-P 1'
_symmetry_space_group_name_H-M 'P -1'
_atom_sites_solution_hydrogens geom
_atom_sites_solution_primary direct
_atom_sites_solution_secondary difmap
_audit_conform_dict_location ftp://ftp.iucr.org/pub/cif_core.dic
_audit_conform_dict_name cif_core.dic
_audit_conform_dict_version 2.4.3
_audit_creation_date 2013-10-10T09:32:38-00:00
_audit_creation_method 'WinGX routine CIF_UPDATE'
_audit_update_record
;
2015-09-24 deposited with the CCDC.
2015-11-09 downloaded from the CCDC.
;
_cell_angle_alpha 113.660(2)
_cell_angle_beta 92.194(2)
_cell_angle_gamma 90.476(3)
_cell_formula_units_Z 1
_cell_length_a 10.3047(5)
_cell_length_b 12.9000(6)
_cell_length_c 13.2277(6)
_cell_measurement_reflns_used 9909
_cell_measurement_temperature 150(2)
_cell_measurement_theta_max 39.93
_cell_measurement_theta_min 2.54
_cell_measurement_wavelength 0.71073
_cell_volume 1608.84(13)
_computing_cell_refinement 'Bruker APEX2 (Bruker, 2006)'
_computing_data_collection 'Bruker APEX2 (Bruker, 2006)'
_computing_data_reduction 'Bruker APEX2 (Bruker, 2006)'
_computing_molecular_graphics 'Ortep-3 for Windows (Farrugia, 1997)'
_computing_publication_material
;
           WinGX publication routines (Farrugia, 2012),
           CRYSCAL (T. Roisnel, local program)
;
_computing_structure_refinement 'SHELXL-97 (Sheldrick, 1997)'
_computing_structure_solution 'SIR97 (Altomare et al., 1999)'
_diffrn_ambient_temperature 150(2)
_diffrn_detector 'CCD plate'
_diffrn_measured_fraction_theta_full 0.999
_diffrn_measured_fraction_theta_max 0.999
_diffrn_measurement_device_type 'APEXII, Bruker-AXS'
_diffrn_measurement_method 'CCD rotation images, thin slices'
_diffrn_radiation_monochromator graphite
_diffrn_radiation_probe x-ray
_diffrn_radiation_type MoK\a
_diffrn_radiation_wavelength 0.71073
_diffrn_reflns_av_R_equivalents 0.0534
_diffrn_reflns_av_unetI/netI 0.0422
_diffrn_reflns_limit_h_max 13
_diffrn_reflns_limit_h_min -13
_diffrn_reflns_limit_k_max 16
_diffrn_reflns_limit_k_min -16
_diffrn_reflns_limit_l_max 17
_diffrn_reflns_limit_l_min -17
_diffrn_reflns_number 35660
_diffrn_reflns_theta_full 27.48
_diffrn_reflns_theta_max 27.48
_diffrn_reflns_theta_min 3.1
_exptl_absorpt_coefficient_mu 6.223
_exptl_absorpt_correction_T_max 0.239
_exptl_absorpt_correction_T_min 0.103
_exptl_absorpt_correction_type multi-scan
_exptl_absorpt_process_details
;
  [Sheldrick, G.M. (2002). SADABS Bruker AXS Inc., Madison, Wisconsin, USA]
;
_exptl_crystal_colour orange
_exptl_crystal_density_diffrn 3.079
_exptl_crystal_density_method 'not measured'
_exptl_crystal_description prism
_exptl_crystal_F_000 1344
_exptl_crystal_preparation Luminescent
_exptl_crystal_size_max 0.54
_exptl_crystal_size_mid 0.4
_exptl_crystal_size_min 0.23
_refine_diff_density_max 2.605
_refine_diff_density_min -2.533
_refine_diff_density_rms 0.252
_refine_ls_extinction_method none
_refine_ls_goodness_of_fit_ref 1.165
_refine_ls_hydrogen_treatment constr
_refine_ls_matrix_type full
_refine_ls_number_parameters 378
_refine_ls_number_reflns 7390
_refine_ls_number_restraints 0
_refine_ls_restrained_S_all 1.165
_refine_ls_R_factor_all 0.0439
_refine_ls_R_factor_gt 0.0402
_refine_ls_shift/su_max 0.006
_refine_ls_shift/su_mean 0
_refine_ls_structure_factor_coef Fsqd
_refine_ls_weighting_details 'calc w=1/[\s^2^(Fo^2^)+(0.0223P)^2^+17.1859P] where P=(Fo^2^+2Fc^2^)/3'
_refine_ls_weighting_scheme calc
_refine_ls_wR_factor_gt 0.0926
_refine_ls_wR_factor_ref 0.0942
_reflns_number_gt 6859
_reflns_number_total 7390
_reflns_threshold_expression >2sigma(I)
_cod_data_source_file c5dt03734d2.cif
_cod_data_source_block MACOR039
_cod_depositor_comments 'Adding full bibliography for 7037136.cif.'
_cod_database_code 7037136

loop_
_symmetry_equiv_pos_as_xyz
'x, y, z'
'-x, -y, -z'

loop_
_atom_site_label
_atom_site_type_symbol
_atom_site_fract_x
_atom_site_fract_y
_atom_site_fract_z
_atom_site_U_iso_or_equiv
_atom_site_adp_type
_atom_site_occupancy
_atom_site_symmetry_multiplicity
_atom_site_calc_flag
_atom_site_refinement_flags
Mo1 Mo 0.12759(5) 0.10720(4) 0.58805(4) 0.00794(11) Uani 1 1 d .
Mo2 Mo -0.09930(5) 0.11670(4) 0.48855(4) 0.00754(11) Uani 1 1 d .
Mo3 Mo 0.08592(5) -0.01377(4) 0.37247(4) 0.00794(11) Uani 1 1 d .
I4 I 0.11885(4) 0.22061(3) 0.44958(3) 0.01172(9) Uani 1 1 d .
I1 I -0.06191(4) 0.24722(3) 0.71263(3) 0.01186(9) Uani 1 1 d .
I2 I 0.14688(4) 0.00576(3) 0.73753(3) 0.01354(10) Uani 1 1 d .
I3 I 0.32560(4) -0.02616(4) 0.46834(3) 0.01427(10) Uani 1 1 d .
C1 C 0.4973(8) 0.2903(8) 0.8466(7) 0.036(2) Uani 1 1 d .
F2 F 0.4157(7) 0.2851(9) 0.9161(6) 0.087(3) Uani 1 1 d .
F3 F 0.6081(6) 0.3378(6) 0.9002(5) 0.0616(18) Uani 1 1 d .
F4 F 0.5222(7) 0.1874(6) 0.7806(6) 0.070(2) Uani 1 1 d .
C5 C 0.4399(8) 0.3575(7) 0.7835(8) 0.034(2) Uani 1 1 d .
F6 F 0.4456(8) 0.4657(8) 0.8533(8) 0.100(2) Uani 1 1 d .
F7 F 0.5255(9) 0.3438(8) 0.7037(9) 0.100(2) Uani 1 1 d .
C8 C 0.3026(7) 0.3236(6) 0.7293(5) 0.0175(14) Uani 1 1 d .
O9 O 0.2297(6) 0.3979(4) 0.7336(5) 0.0309(13) Uani 1 1 d .
O10 O 0.2841(5) 0.2173(4) 0.6857(4) 0.0175(10) Uani 1 1 d .
C11 C 0.2404(11) 0.0883(8) 0.0773(8) 0.043(2) Uani 1 1 d .
F12 F 0.2481(6) 0.1698(4) 0.1776(4) 0.0468(14) Uani 1 1 d .
F13 F 0.3117(8) 0.1214(6) 0.0135(5) 0.072(2) Uani 1 1 d .
F14 F 0.1194(8) 0.0783(7) 0.0398(7) 0.086(3) Uani 1 1 d .
C15 C 0.2851(10) -0.0244(7) 0.0754(6) 0.035(2) Uani 1 1 d .
F16 F 0.4071(7) -0.0061(5) 0.1240(5) 0.0627(14) Uani 1 1 d .
F17 F 0.2936(7) -0.0936(5) -0.0306(5) 0.0627(14) Uani 1 1 d .
C18 C 0.1945(8) -0.0773(6) 0.1342(5) 0.0208(15) Uani 1 1 d .
O19 O 0.1903(5) -0.0141(4) 0.2367(4) 0.0196(10) Uani 1 1 d .
O20 O 0.1413(7) -0.1673(5) 0.0802(4) 0.0371(15) Uani 1 1 d .
C21 C -0.4793(9) 0.2779(8) 0.3557(9) 0.042(2) Uani 1 1 d .
F22 F -0.4960(6) 0.1915(6) 0.3789(8) 0.083(3) Uani 1 1 d .
F23 F -0.4577(7) 0.2387(8) 0.2476(6) 0.088(3) Uani 1 1 d .
F24 F -0.5887(5) 0.3351(5) 0.3727(6) 0.0536(16) Uani 1 1 d .
C25 C -0.3659(7) 0.3527(6) 0.4204(6) 0.0204(14) Uani 1 1 d .
F26 F -0.3498(5) 0.4340(5) 0.3804(5) 0.0453(14) Uani 1 1 d .
F27 F -0.3955(5) 0.4062(5) 0.5253(4) 0.0379(12) Uani 1 1 d .
C28 C -0.2379(6) 0.2865(5) 0.4076(5) 0.0151(13) Uani 1 1 d .
O29 O -0.1717(5) 0.2750(4) 0.3289(4) 0.0233(11) Uani 1 1 d .
O30 O -0.2222(5) 0.2463(4) 0.4804(4) 0.0147(9) Uani 1 1 d .
C101 C 0.0738(9) 0.4821(7) 0.3714(6) 0.0314(18) Uani 1 1 d .
H10A H 0.0152 0.5434 0.3768 0.047 Uiso 1 1 calc R
H10B H 0.1195 0.5002 0.443 0.047 Uiso 1 1 calc R
H10C H 0.0233 0.4112 0.3504 0.047 Uiso 1 1 calc R
C102 C 0.1711(8) 0.4689(7) 0.2854(6) 0.0282(17) Uani 1 1 d .
H10D H 0.2161 0.5423 0.3015 0.034 Uiso 1 1 calc R
H10E H 0.2369 0.4134 0.2853 0.034 Uiso 1 1 calc R
O103 O 0.1028(5) 0.4305(5) 0.1808(4) 0.0259(12) Uani 1 1 d .
C104 C 0.1885(9) 0.4198(9) 0.0949(7) 0.040(2) Uani 1 1 d .
H10F H 0.263 0.3729 0.0976 0.048 Uiso 1 1 calc R
H10G H 0.2223 0.4954 0.1045 0.048 Uiso 1 1 calc R
C105 C 0.1140(11) 0.3651(11) -0.0138(7) 0.053(3) Uani 1 1 d .
H10H H 0.076 0.2927 -0.0204 0.08 Uiso 1 1 calc R
H10I H 0.1728 0.3521 -0.074 0.08 Uiso 1 1 calc R
H10J H 0.0446 0.4149 -0.018 0.08 Uiso 1 1 calc R
Cs11 Cs 0.18599(5) 0.64591(4) 0.85541(3) 0.02215(11) Uani 1 1 d .

loop_
_atom_site_aniso_label
_atom_site_aniso_U_11
_atom_site_aniso_U_22
_atom_site_aniso_U_33
_atom_site_aniso_U_23
_atom_site_aniso_U_13
_atom_site_aniso_U_12
Mo1 0.0099(2) 0.0059(2) 0.0055(2) 0.00003(19) -0.00315(18) -0.00161(18)
Mo2 0.0099(2) 0.0056(2) 0.0053(2) 0.00042(19) -0.00198(18) 0.00036(18)
Mo3 0.0114(2) 0.0059(2) 0.0045(2) 0.00013(19) -0.00050(18) -0.00071(18)
I4 0.0163(2) 0.00735(19) 0.01060(19) 0.00281(15) -0.00013(15) -0.00207(14)
I1 0.0186(2) 0.00684(19) 0.00652(18) -0.00104(14) -0.00019(14) 0.00084(14)
I2 0.0207(2) 0.0111(2) 0.00666(18) 0.00193(15) -0.00625(15) -0.00076(15)
I3 0.00854(18) 0.0141(2) 0.0182(2) 0.00451(17) -0.00017(15) 0.00025(14)
C1 0.025(4) 0.049(6) 0.024(4) 0.005(4) -0.005(3) 0.004(4)
F2 0.051(4) 0.183(9) 0.063(4) 0.085(6) 0.008(3) 0.021(5)
F3 0.038(3) 0.068(4) 0.063(4) 0.014(3) -0.038(3) -0.011(3)
F4 0.059(4) 0.047(4) 0.079(5) 0.000(3) -0.030(4) 0.019(3)
C5 0.029(4) 0.032(5) 0.041(5) 0.015(4) -0.015(4) -0.025(4)
F6 0.078(4) 0.101(5) 0.125(5) 0.056(4) -0.059(4) -0.040(3)
F7 0.078(4) 0.101(5) 0.125(5) 0.056(4) -0.059(4) -0.040(3)
C8 0.026(4) 0.012(3) 0.011(3) 0.002(3) -0.008(3) -0.012(3)
O9 0.032(3) 0.014(3) 0.040(3) 0.003(2) -0.001(3) -0.002(2)
O10 0.016(2) 0.013(2) 0.017(2) 0.0008(19) -0.0098(19) -0.0085(18)
C11 0.066(7) 0.035(5) 0.031(5) 0.017(4) -0.008(4) -0.021(5)
F12 0.075(4) 0.026(3) 0.037(3) 0.010(2) 0.006(3) -0.007(3)
F13 0.122(6) 0.067(4) 0.039(3) 0.034(3) 0.006(4) -0.037(4)
F14 0.082(5) 0.091(6) 0.113(6) 0.078(5) -0.059(5) -0.036(4)
C15 0.050(5) 0.029(4) 0.017(4) 0.000(3) 0.014(4) -0.015(4)
F16 0.088(4) 0.046(2) 0.046(2) 0.007(2) 0.037(2) -0.017(2)
F17 0.088(4) 0.046(2) 0.046(2) 0.007(2) 0.037(2) -0.017(2)
C18 0.036(4) 0.015(3) 0.010(3) 0.003(3) 0.008(3) -0.003(3)
O19 0.029(3) 0.016(2) 0.010(2) 0.0011(19) 0.0071(19) -0.003(2)
O20 0.060(4) 0.030(3) 0.013(3) -0.001(2) 0.010(3) -0.020(3)
C21 0.024(4) 0.033(5) 0.058(6) 0.008(5) -0.013(4) 0.009(4)
F22 0.036(3) 0.052(4) 0.173(9) 0.063(5) -0.031(4) -0.019(3)
F23 0.057(4) 0.124(7) 0.038(4) -0.011(4) -0.021(3) 0.001(4)
F24 0.022(3) 0.054(4) 0.079(4) 0.023(3) -0.016(3) 0.010(2)
C25 0.028(4) 0.016(3) 0.020(3) 0.011(3) -0.001(3) 0.007(3)
F26 0.049(3) 0.041(3) 0.068(4) 0.044(3) 0.013(3) 0.021(3)
F27 0.040(3) 0.043(3) 0.022(2) 0.004(2) 0.002(2) 0.024(2)
C28 0.019(3) 0.007(3) 0.017(3) 0.004(3) -0.004(3) 0.001(2)
O29 0.029(3) 0.025(3) 0.021(3) 0.014(2) 0.006(2) 0.005(2)
O30 0.020(2) 0.011(2) 0.012(2) 0.0054(18) -0.0028(18) 0.0042(18)
C101 0.050(5) 0.022(4) 0.022(4) 0.010(3) -0.005(4) -0.005(4)
C102 0.035(4) 0.024(4) 0.020(4) 0.005(3) -0.015(3) -0.003(3)
O103 0.026(3) 0.031(3) 0.013(2) 0.002(2) -0.005(2) 0.000(2)
C104 0.030(5) 0.058(6) 0.022(4) 0.005(4) 0.002(3) -0.002(4)
C105 0.055(7) 0.078(8) 0.015(4) 0.007(5) 0.002(4) -0.005(6)
Cs11 0.0362(3) 0.0139(2) 0.0124(2) 0.00118(16) 0.00154(17) -0.00158(17)

loop_
_atom_type_symbol
_atom_type_description
_atom_type_scat_dispersion_real
_atom_type_scat_dispersion_imag
_atom_type_scat_source
C C 0.0033 0.0016 'International Tables Vol C Tables 4.2.6.8 and 6.1.1.4'
O O 0.0106 0.006 'International Tables Vol C Tables 4.2.6.8 and 6.1.1.4'
F F 0.0171 0.0103 'International Tables Vol C Tables 4.2.6.8 and 6.1.1.4'
Mo Mo -1.6832 0.6857 'International Tables Vol C Tables 4.2.6.8 and 6.1.1.4'
I I -0.4742 1.8119 'International Tables Vol C Tables 4.2.6.8 and 6.1.1.4'
Cs Cs -0.368 2.1192 'International Tables Vol C Tables 4.2.6.8 and 6.1.1.4'
H H 0 0 'International Tables Vol C Tables 4.2.6.8 and 6.1.1.4'

loop_
_geom_angle_atom_site_label_1
_geom_angle_atom_site_label_2
_geom_angle_atom_site_label_3
_geom_angle
_geom_angle_site_symmetry_1
_geom_angle_site_symmetry_3
O10 Mo1 Mo2 130.20(13) . 2_556
O10 Mo1 Mo3 133.49(13) . .
Mo2 Mo1 Mo3 60.154(18) 2_556 .
O10 Mo1 Mo2 139.96(13) . .
Mo2 Mo1 Mo2 89.80(2) 2_556 .
Mo3 Mo1 Mo2 59.737(18) . .
O10 Mo1 Mo3 136.26(13) . 2_556
Mo2 Mo1 Mo3 59.745(19) 2_556 2_556
Mo3 Mo1 Mo3 89.84(2) . 2_556
Mo2 Mo1 Mo3 59.958(19) . 2_556
O10 Mo1 I4 90.46(13) . .
Mo2 Mo1 I4 121.99(2) 2_556 .
Mo3 Mo1 I4 61.843(17) . .
Mo2 Mo1 I4 61.454(17) . .
Mo3 Mo1 I4 121.39(2) 2_556 .
O10 Mo1 I1 93.25(13) . .
Mo2 Mo1 I1 120.74(2) 2_556 .
Mo3 Mo1 I1 120.84(2) . .
Mo2 Mo1 I1 61.109(17) . .
Mo3 Mo1 I1 61.003(17) 2_556 .
I4 Mo1 I1 89.596(19) . .
O10 Mo1 I2 85.68(13) . .
Mo2 Mo1 I2 61.623(17) 2_556 .
Mo3 Mo1 I2 121.77(2) . .
Mo2 Mo1 I2 121.36(2) . .
Mo3 Mo1 I2 61.422(17) 2_556 .
I4 Mo1 I2 176.01(2) . .
I1 Mo1 I2 89.630(19) . .
O10 Mo1 I3 84.30(13) . .
Mo2 Mo1 I3 61.339(17) 2_556 .
Mo3 Mo1 I3 61.082(18) . .
Mo2 Mo1 I3 120.81(2) . .
Mo3 Mo1 I3 121.08(2) 2_556 .
I4 Mo1 I3 90.176(19) . .
I1 Mo1 I3 177.54(2) . .
I2 Mo1 I3 90.429(19) . .
O30 Mo2 Mo3 137.98(12) . .
O30 Mo2 Mo1 132.88(13) . 2_556
Mo3 Mo2 Mo1 60.292(19) . 2_556
O30 Mo2 Mo3 131.92(12) . 2_556
Mo3 Mo2 Mo3 90.04(2) . 2_556
Mo1 Mo2 Mo3 59.945(18) 2_556 2_556
O30 Mo2 Mo1 136.75(13) . .
Mo3 Mo2 Mo1 60.001(19) . .
Mo1 Mo2 Mo1 90.19(2) 2_556 .
Mo3 Mo2 Mo1 60.032(18) 2_556 .
O30 Mo2 I1 87.60(12) . .
Mo3 Mo2 I1 121.39(2) . .
Mo1 Mo2 I1 121.05(2) 2_556 .
Mo3 Mo2 I1 61.127(17) 2_556 .
Mo1 Mo2 I1 61.396(17) . .
O30 Mo2 I4 91.72(13) . .
Mo3 Mo2 I4 61.770(17) . .
Mo1 Mo2 I4 122.06(2) 2_556 .
Mo3 Mo2 I4 121.02(2) 2_556 .
Mo1 Mo2 I4 61.008(17) . .
I1 Mo2 I4 89.510(18) . .
O30 Mo2 I3 84.76(13) . 2_556
Mo3 Mo2 I3 121.84(2) . 2_556
Mo1 Mo2 I3 61.551(18) 2_556 2_556
Mo3 Mo2 I3 61.090(17) 2_556 2_556
Mo1 Mo2 I3 121.10(2) . 2_556
I1 Mo2 I3 89.094(19) . 2_556
I4 Mo2 I3 176.26(2) . 2_556
O30 Mo2 I2 89.18(12) . 2_556
Mo3 Mo2 I2 61.473(17) . 2_556
Mo1 Mo2 I2 61.282(17) 2_556 2_556
Mo3 Mo2 I2 121.22(2) 2_556 2_556
Mo1 Mo2 I2 121.47(2) . 2_556
I1 Mo2 I2 176.78(2) . 2_556
I4 Mo2 I2 90.842(18) . 2_556
I3 Mo2 I2 90.359(19) 2_556 2_556
O19 Mo3 Mo2 132.50(14) . .
O19 Mo3 Mo1 130.04(13) . .
Mo2 Mo3 Mo1 60.262(19) . .
O19 Mo3 Mo2 137.14(14) . 2_556
Mo2 Mo3 Mo2 89.96(2) . 2_556
Mo1 Mo3 Mo2 59.900(18) . 2_556
O19 Mo3 Mo1 139.72(13) . 2_556
Mo2 Mo3 Mo1 59.963(19) . 2_556
Mo1 Mo3 Mo1 90.16(2) . 2_556
Mo2 Mo3 Mo1 60.009(18) 2_556 2_556
O19 Mo3 I1 93.38(13) . 2_556
Mo2 Mo3 I1 121.40(2) . 2_556
Mo1 Mo3 I1 121.16(2) . 2_556
Mo2 Mo3 I1 61.277(17) 2_556 2_556
Mo1 Mo3 I1 61.443(17) 2_556 2_556
O19 Mo3 I3 86.25(14) . .
Mo2 Mo3 I3 121.93(2) . .
Mo1 Mo3 I3 61.670(18) . .
Mo2 Mo3 I3 61.465(17) 2_556 .
Mo1 Mo3 I3 121.45(2) 2_556 .
I1 Mo3 I3 89.377(19) 2_556 .
O19 Mo3 I2 90.01(14) . 2_556
Mo2 Mo3 I2 61.625(17) . 2_556
Mo1 Mo3 I2 121.88(2) . 2_556
Mo2 Mo3 I2 121.23(2) 2_556 2_556
Mo1 Mo3 I2 61.232(18) 2_556 2_556
I1 Mo3 I2 89.766(19) 2_556 2_556
I3 Mo3 I2 176.11(2) . 2_556
O19 Mo3 I4 83.67(13) . .
Mo2 Mo3 I4 61.297(17) . .
Mo1 Mo3 I4 60.926(17) . .
Mo2 Mo3 I4 120.82(2) 2_556 .
Mo1 Mo3 I4 121.26(2) 2_556 .
I1 Mo3 I4 177.02(2) 2_556 .
I3 Mo3 I4 89.996(19) . .
I2 Mo3 I4 90.67(2) 2_556 .
Mo1 I4 Mo2 57.538(16) . .
Mo1 I4 Mo3 57.231(16) . .
Mo2 I4 Mo3 56.933(16) . .
Mo3 I1 Mo2 57.595(16) 2_556 .
Mo3 I1 Mo1 57.555(16) 2_556 .
Mo2 I1 Mo1 57.496(16) . .
Mo1 I2 Mo3 57.347(16) . 2_556
Mo1 I2 Mo2 57.095(16) . 2_556
Mo3 I2 Mo2 56.902(16) 2_556 2_556
Mo3 I3 Mo2 57.443(16) . 2_556
Mo3 I3 Mo1 57.248(16) . .
Mo2 I3 Mo1 57.108(17) 2_556 .
F2 C1 F4 107.8(10) . .
F2 C1 F3 109.4(8) . .
F4 C1 F3 107.1(8) . .
F2 C1 C5 109.8(8) . .
F4 C1 C5 111.7(7) . .
F3 C1 C5 111.0(8) . .
C1 F3 Cs11 139.7(6) . 2_667
F6 C5 F7 107.8(8) . .
F6 C5 C1 106.6(8) . .
F7 C5 C1 104.2(8) . .
F6 C5 C8 110.7(8) . .
F7 C5 C8 109.0(7) . .
C1 C5 C8 118.0(6) . .
C5 F6 Cs11 120.0(6) . .
O9 C8 O10 129.6(7) . .
O9 C8 C5 118.3(6) . .
O10 C8 C5 112.1(7) . .
C8 O9 Cs11 142.6(5) . .
C8 O10 Mo1 134.1(5) . .
F14 C11 F12 108.2(10) . .
F14 C11 F13 107.8(8) . .
F12 C11 F13 107.4(7) . .
F14 C11 C15 109.8(8) . .
F12 C11 C15 112.5(7) . .
F13 C11 C15 111.1(9) . .
F17 C15 F16 108.1(8) . .
F17 C15 C11 106.5(8) . .
F16 C15 C11 106.8(7) . .
F17 C15 C18 110.6(6) . .
F16 C15 C18 110.4(7) . .
C11 C15 C18 114.2(8) . .
C15 F17 Cs11 125.6(5) . 1_544
O20 C18 O19 130.4(6) . .
O20 C18 C15 118.5(6) . .
O19 C18 C15 111.0(6) . .
C18 O19 Mo3 136.4(4) . .
C18 O20 Cs11 133.8(5) . 1_544
F22 C21 F24 108.6(9) . .
F22 C21 F23 107.0(9) . .
F24 C21 F23 107.9(8) . .
F22 C21 C25 112.7(8) . .
F24 C21 C25 111.2(7) . .
F23 C21 C25 109.1(8) . .
C21 F23 Cs11 121.2(6) . 2_566
F27 C25 F26 106.4(6) . .
F27 C25 C21 109.4(7) . .
F26 C25 C21 107.1(7) . .
F27 C25 C28 112.4(6) . .
F26 C25 C28 108.7(6) . .
C21 C25 C28 112.4(6) . .
C25 F26 Cs11 115.4(4) . 2_566
O29 C28 O30 129.5(6) . .
O29 C28 C25 118.2(6) . .
O30 C28 C25 112.2(6) . .
C28 O29 Cs11 135.5(4) . 2_566
C28 O30 Mo2 131.6(4) . .
C102 C101 H10A 109.5 . .
C102 C101 H10B 109.5 . .
H10A C101 H10B 109.5 . .
C102 C101 H10C 109.5 . .
H10A C101 H10C 109.5 . .
H10B C101 H10C 109.5 . .
O103 C102 C101 107.9(7) . .
O103 C102 H10D 110.1 . .
C101 C102 H10D 110.1 . .
O103 C102 H10E 110.1 . .
C101 C102 H10E 110.1 . .
H10D C102 H10E 108.4 . .
C102 O103 C104 111.2(6) . .
C102 O103 Cs11 123.4(4) . 2_566
C104 O103 Cs11 125.0(4) . 2_566
O103 C104 C105 108.3(7) . .
O103 C104 H10F 110 . .
C105 C104 H10F 110 . .
O103 C104 H10G 110 . .
C105 C104 H10G 110 . .
H10F C104 H10G 108.4 . .
C104 C105 H10H 109.5 . .
C104 C105 H10I 109.5 . .
H10H C105 H10I 109.5 . .
C104 C105 H10J 109.5 . .
H10H C105 H10J 109.5 . .
H10I C105 H10J 109.5 . .
O9 Cs11 O29 101.86(16) . 2_566
O9 Cs11 O20 144.74(17) . 1_566
O29 Cs11 O20 113.31(16) 2_566 1_566
O9 Cs11 O103 83.27(15) . 2_566
O29 Cs11 O103 92.63(14) 2_566 2_566
O20 Cs11 O103 92.47(15) 1_566 2_566
O9 Cs11 F17 151.07(17) . 1_566
O29 Cs11 F17 75.91(16) 2_566 1_566
O20 Cs11 F17 48.85(14) 1_566 1_566
O103 Cs11 F17 125.45(17) 2_566 1_566
O9 Cs11 F26 62.93(14) . 2_566
O29 Cs11 F26 48.75(13) 2_566 2_566
O20 Cs11 F26 146.37(14) 1_566 2_566
O103 Cs11 F26 114.14(14) 2_566 2_566
F17 Cs11 F26 97.66(14) 1_566 2_566
O9 Cs11 F6 46.00(17) . .
O29 Cs11 F6 116.4(2) 2_566 .
O20 Cs11 F6 114.5(2) 1_566 .
O103 Cs11 F6 123.84(17) 2_566 .
F17 Cs11 F6 108.45(19) 1_566 .
F26 Cs11 F6 68.29(19) 2_566 .
O9 Cs11 F23 99.46(17) . 2_566
O29 Cs11 F23 53.10(16) 2_566 2_566
O20 Cs11 F23 103.38(15) 1_566 2_566
O103 Cs11 F23 145.59(15) 2_566 2_566
F17 Cs11 F23 55.65(16) 1_566 2_566
F26 Cs11 F23 43.21(15) 2_566 2_566
F6 Cs11 F23 76.9(2) . 2_566
O9 Cs11 F3 92.62(16) . 2_667
O29 Cs11 F3 142.75(15) 2_566 2_667
O20 Cs11 F3 60.75(18) 1_566 2_667
O103 Cs11 F3 123.32(15) 2_566 2_667
F17 Cs11 F3 75.05(17) 1_566 2_667
F26 Cs11 F3 113.58(15) 2_566 2_667
F6 Cs11 F3 53.82(19) . 2_667
F23 Cs11 F3 90.97(15) 2_566 2_667
O9 Cs11 C101 70.28(17) . 2_566
O29 Cs11 C101 61.51(16) 2_566 2_566
O20 Cs11 C101 124.52(19) 1_566 2_566
O103 Cs11 C101 38.77(16) 2_566 2_566
F17 Cs11 C101 128.50(19) 1_566 2_566
F26 Cs11 C101 75.93(17) 2_566 2_566
F6 Cs11 C101 115.49(19) . 2_566
F23 Cs11 C101 109.72(16) 2_566 2_566
F3 Cs11 C101 154.69(16) 2_667 2_566
O9 Cs11 C105 100.1(2) . 2_566
O29 Cs11 C105 121.8(2) 2_566 2_566
O20 Cs11 C105 59.53(19) 1_566 2_566
O103 Cs11 C105 38.24(17) 2_566 2_566
F17 Cs11 C105 105.4(2) 1_566 2_566
F26 Cs11 C105 151.73(18) 2_566 2_566
F6 Cs11 C105 117.7(3) . 2_566
F23 Cs11 C105 160.4(2) 2_566 2_566
F3 Cs11 C105 88.35(19) 2_667 2_566
C101 Cs11 C105 76.99(19) 2_566 2_566

loop_
_geom_bond_atom_site_label_1
_geom_bond_atom_site_label_2
_geom_bond_distance
_geom_bond_site_symmetry_2
Mo1 O10 2.149(4) .
Mo1 Mo2 2.6586(7) 2_556
Mo1 Mo3 2.6598(7) .
Mo1 Mo2 2.6668(7) .
Mo1 Mo3 2.6674(7) 2_556
Mo1 I4 2.7646(6) .
Mo1 I1 2.7762(6) .
Mo1 I2 2.7771(6) .
Mo1 I3 2.7838(6) .
Mo2 O30 2.141(4) .
Mo2 Mo3 2.6527(7) .
Mo2 Mo1 2.6586(7) 2_556
Mo2 Mo3 2.6654(7) 2_556
Mo2 I1 2.7686(6) .
Mo2 I4 2.7765(6) .
Mo2 I3 2.7782(6) 2_556
Mo2 I2 2.7861(6) 2_556
Mo3 O19 2.127(4) .
Mo3 Mo2 2.6654(7) 2_556
Mo3 Mo1 2.6674(7) 2_556
Mo3 I1 2.7646(6) 2_556
Mo3 I3 2.7683(7) .
Mo3 I2 2.7821(7) 2_556
Mo3 I4 2.7889(6) .
I1 Mo3 2.7646(6) 2_556
I2 Mo3 2.7821(7) 2_556
I2 Mo2 2.7861(6) 2_556
I3 Mo2 2.7782(6) 2_556
C1 F2 1.290(11) .
C1 F4 1.297(11) .
C1 F3 1.326(10) .
C1 C5 1.534(13) .
C5 F6 1.329(13) .
C5 F7 1.359(13) .
C5 C8 1.539(10) .
C8 O9 1.207(9) .
C8 O10 1.265(8) .
O9 Cs11 2.996(5) .
C11 F14 1.310(13) .
C11 F12 1.320(11) .
C11 F13 1.330(10) .
C11 C15 1.520(14) .
C15 F17 1.334(9) .
C15 F16 1.364(12) .
C15 C18 1.553(10) .
F17 Cs11 3.247(6) 1_544
C18 O20 1.206(9) .
C18 O19 1.273(8) .
O20 Cs11 3.038(5) 1_544
C21 F22 1.281(12) .
C21 F24 1.328(10) .
C21 F23 1.341(13) .
C21 C25 1.507(12) .
C25 F27 1.327(8) .
C25 F26 1.363(8) .
C25 C28 1.555(10) .
F26 Cs11 3.390(6) 2_566
C28 O29 1.225(8) .
C28 O30 1.269(8) .
O29 Cs11 2.997(5) 2_566
C101 C102 1.505(12) .
C101 H10A 0.98 .
C101 H10B 0.98 .
C101 H10C 0.98 .
C102 O103 1.422(8) .
C102 H10D 0.99 .
C102 H10E 0.99 .
O103 C104 1.429(10) .
O103 Cs11 3.086(5) 2_566
C104 C105 1.499(12) .
C104 H10F 0.99 .
C104 H10G 0.99 .
C105 H10H 0.98 .
C105 H10I 0.98 .
C105 H10J 0.98 .
Cs11 O29 2.997(5) 2_566
Cs11 O20 3.038(5) 1_566
Cs11 O103 3.086(5) 2_566
Cs11 F17 3.247(6) 1_566
Cs11 F26 3.390(6) 2_566

loop_
_geom_torsion_atom_site_label_1
_geom_torsion_atom_site_label_2
_geom_torsion_atom_site_label_3
_geom_torsion_atom_site_label_4
_geom_torsion
_geom_torsion_site_symmetry_1
_geom_torsion_site_symmetry_4
O10 Mo1 Mo2 O30 -6.7(3) . .
Mo2 Mo1 Mo2 O30 175.38(18) 2_556 .
Mo3 Mo1 Mo2 O30 -129.67(18) . .
Mo3 Mo1 Mo2 O30 120.83(18) 2_556 .
I4 Mo1 Mo2 O30 -57.40(18) . .
I1 Mo1 Mo2 O30 49.52(18) . .
I2 Mo1 Mo2 O30 119.34(18) . .
I3 Mo1 Mo2 O30 -128.71(18) . .
O10 Mo1 Mo2 Mo3 123.0(2) . .
Mo2 Mo1 Mo2 Mo3 -54.956(17) 2_556 .
Mo3 Mo1 Mo2 Mo3 -109.50(2) 2_556 .
I4 Mo1 Mo2 Mo3 72.270(18) . .
I1 Mo1 Mo2 Mo3 179.19(2) . .
I2 Mo1 Mo2 Mo3 -110.99(3) . .
I3 Mo1 Mo2 Mo3 0.95(2) . .
O10 Mo1 Mo2 Mo1 177.9(2) . 2_556
Mo2 Mo1 Mo2 Mo1 0 2_556 2_556
Mo3 Mo1 Mo2 Mo1 54.957(17) . 2_556
Mo3 Mo1 Mo2 Mo1 -54.544(17) 2_556 2_556
I4 Mo1 Mo2 Mo1 127.23(2) . 2_556
I1 Mo1 Mo2 Mo1 -125.85(2) . 2_556
I2 Mo1 Mo2 Mo1 -56.03(2) . 2_556
I3 Mo1 Mo2 Mo1 55.91(2) . 2_556
O10 Mo1 Mo2 Mo3 -127.5(2) . 2_556
Mo2 Mo1 Mo2 Mo3 54.545(17) 2_556 2_556
Mo3 Mo1 Mo2 Mo3 109.50(2) . 2_556
I4 Mo1 Mo2 Mo3 -178.23(2) . 2_556
I1 Mo1 Mo2 Mo3 -71.310(18) . 2_556
I2 Mo1 Mo2 Mo3 -1.49(2) . 2_556
I3 Mo1 Mo2 Mo3 110.46(3) . 2_556
O10 Mo1 Mo2 I1 -56.2(2) . .
Mo2 Mo1 Mo2 I1 125.85(2) 2_556 .
Mo3 Mo1 Mo2 I1 -179.19(2) . .
Mo3 Mo1 Mo2 I1 71.310(18) 2_556 .
I4 Mo1 Mo2 I1 -106.920(19) . .
I2 Mo1 Mo2 I1 69.82(2) . .
I3 Mo1 Mo2 I1 -178.23(3) . .
O10 Mo1 Mo2 I4 50.7(2) . .
Mo2 Mo1 Mo2 I4 -127.23(2) 2_556 .
Mo3 Mo1 Mo2 I4 -72.270(18) . .
Mo3 Mo1 Mo2 I4 178.23(2) 2_556 .
I1 Mo1 Mo2 I4 106.920(19) . .
I2 Mo1 Mo2 I4 176.74(3) . .
I3 Mo1 Mo2 I4 -71.32(2) . .
O10 Mo1 Mo2 I3 -125.7(2) . 2_556
Mo2 Mo1 Mo2 I3 56.34(2) 2_556 2_556
Mo3 Mo1 Mo2 I3 111.30(3) . 2_556
Mo3 Mo1 Mo2 I3 1.80(2) 2_556 2_556
I4 Mo1 Mo2 I3 -176.43(3) . 2_556
I1 Mo1 Mo2 I3 -69.51(2) . 2_556
I2 Mo1 Mo2 I3 0.30(4) . 2_556
I3 Mo1 Mo2 I3 112.25(3) . 2_556
O10 Mo1 Mo2 I2 122.1(2) . 2_556
Mo2 Mo1 Mo2 I2 -55.86(2) 2_556 2_556
Mo3 Mo1 Mo2 I2 -0.90(2) . 2_556
Mo3 Mo1 Mo2 I2 -110.40(3) 2_556 2_556
I4 Mo1 Mo2 I2 71.37(2) . 2_556
I1 Mo1 Mo2 I2 178.29(3) . 2_556
I2 Mo1 Mo2 I2 -111.89(3) . 2_556
I3 Mo1 Mo2 I2 0.06(4) . 2_556
O30 Mo2 Mo3 O19 9.2(3) . .
Mo1 Mo2 Mo3 O19 131.72(18) 2_556 .
Mo3 Mo2 Mo3 O19 -173.52(18) 2_556 .
Mo1 Mo2 Mo3 O19 -118.78(18) . .
I1 Mo2 Mo3 O19 -117.94(18) . .
I4 Mo2 Mo3 O19 -47.76(18) . .
I3 Mo2 Mo3 O19 131.13(18) 2_556 .
I2 Mo2 Mo3 O19 60.35(18) 2_556 .
O30 Mo2 Mo3 Mo1 128.00(19) . .
Mo1 Mo2 Mo3 Mo1 -109.51(2) 2_556 .
Mo3 Mo2 Mo3 Mo1 -54.747(17) 2_556 .
I1 Mo2 Mo3 Mo1 0.83(2) . .
I4 Mo2 Mo3 Mo1 71.019(18) . .
I3 Mo2 Mo3 Mo1 -110.09(3) 2_556 .
I2 Mo2 Mo3 Mo1 179.13(2) 2_556 .
O30 Mo2 Mo3 Mo2 -177.25(19) . 2_556
Mo1 Mo2 Mo3 Mo2 -54.759(17) 2_556 2_556
Mo3 Mo2 Mo3 Mo2 0 2_556 2_556
Mo1 Mo2 Mo3 Mo2 54.747(17) . 2_556
I1 Mo2 Mo3 Mo2 55.58(2) . 2_556
I4 Mo2 Mo3 Mo2 125.77(2) . 2_556
I3 Mo2 Mo3 Mo2 -55.34(2) 2_556 2_556
I2 Mo2 Mo3 Mo2 -126.13(2) 2_556 2_556
O30 Mo2 Mo3 Mo1 -122.49(19) . 2_556
Mo3 Mo2 Mo3 Mo1 54.760(17) 2_556 2_556
Mo1 Mo2 Mo3 Mo1 109.51(2) . 2_556
I1 Mo2 Mo3 Mo1 110.34(3) . 2_556
I4 Mo2 Mo3 Mo1 -179.47(2) . 2_556
I3 Mo2 Mo3 Mo1 -0.58(2) 2_556 2_556
I2 Mo2 Mo3 Mo1 -71.367(18) 2_556 2_556
O30 Mo2 Mo3 I1 -121.55(19) . 2_556
Mo1 Mo2 Mo3 I1 0.95(2) 2_556 2_556
Mo3 Mo2 Mo3 I1 55.71(2) 2_556 2_556
Mo1 Mo2 Mo3 I1 110.45(3) . 2_556
I1 Mo2 Mo3 I1 111.29(3) . 2_556
I4 Mo2 Mo3 I1 -178.53(3) . 2_556
I3 Mo2 Mo3 I1 0.36(4) 2_556 2_556
I2 Mo2 Mo3 I1 -70.42(2) 2_556 2_556
O30 Mo2 Mo3 I3 127.03(19) . .
Mo1 Mo2 Mo3 I3 -110.48(3) 2_556 .
Mo3 Mo2 Mo3 I3 -55.72(2) 2_556 .
Mo1 Mo2 Mo3 I3 -0.97(2) . .
I1 Mo2 Mo3 I3 -0.14(4) . .
I4 Mo2 Mo3 I3 70.05(2) . .
I3 Mo2 Mo3 I3 -111.06(3) 2_556 .
I2 Mo2 Mo3 I3 178.16(3) 2_556 .
O30 Mo2 Mo3 I2 -51.13(19) . 2_556
Mo1 Mo2 Mo3 I2 71.367(18) 2_556 2_556
Mo3 Mo2 Mo3 I2 126.13(2) 2_556 2_556
Mo1 Mo2 Mo3 I2 -179.13(2) . 2_556
I1 Mo2 Mo3 I2 -178.29(3) . 2_556
I4 Mo2 Mo3 I2 -108.108(19) . 2_556
I3 Mo2 Mo3 I2 70.78(2) 2_556 2_556
O30 Mo2 Mo3 I4 56.98(19) . .
Mo1 Mo2 Mo3 I4 179.47(2) 2_556 .
Mo3 Mo2 Mo3 I4 -125.77(2) 2_556 .
Mo1 Mo2 Mo3 I4 -71.019(18) . .
I1 Mo2 Mo3 I4 -70.19(2) . .
I3 Mo2 Mo3 I4 178.89(3) 2_556 .
I2 Mo2 Mo3 I4 108.108(19) 2_556 .
O10 Mo1 Mo3 O19 -9.5(3) . .
Mo2 Mo1 Mo3 O19 -128.28(19) 2_556 .
Mo2 Mo1 Mo3 O19 122.43(19) . .
Mo3 Mo1 Mo3 O19 177.12(19) 2_556 .
I4 Mo1 Mo3 O19 50.81(19) . .
I1 Mo1 Mo3 O19 121.61(19) . .
I2 Mo1 Mo3 O19 -127.24(19) . .
I3 Mo1 Mo3 O19 -56.63(19) . .
O10 Mo1 Mo3 Mo2 -131.94(18) . .
Mo2 Mo1 Mo3 Mo2 109.28(2) 2_556 .
Mo3 Mo1 Mo3 Mo2 54.687(18) 2_556 .
I4 Mo1 Mo3 Mo2 -71.626(19) . .
I1 Mo1 Mo3 Mo2 -0.83(2) . .
I2 Mo1 Mo3 Mo2 110.33(3) . .
I3 Mo1 Mo3 Mo2 -179.06(2) . .
O10 Mo1 Mo3 Mo2 118.78(18) . 2_556
Mo2 Mo1 Mo3 Mo2 -109.28(2) . 2_556
Mo3 Mo1 Mo3 Mo2 -54.596(18) 2_556 2_556
I4 Mo1 Mo3 Mo2 179.09(2) . 2_556
I1 Mo1 Mo3 Mo2 -110.11(3) . 2_556
I2 Mo1 Mo3 Mo2 1.05(2) . 2_556
I3 Mo1 Mo3 Mo2 71.654(19) . 2_556
O10 Mo1 Mo3 Mo1 173.37(18) . 2_556
Mo2 Mo1 Mo3 Mo1 54.595(18) 2_556 2_556
Mo2 Mo1 Mo3 Mo1 -54.688(18) . 2_556
Mo3 Mo1 Mo3 Mo1 0 2_556 2_556
I4 Mo1 Mo3 Mo1 -126.31(2) . 2_556
I1 Mo1 Mo3 Mo1 -55.51(2) . 2_556
I2 Mo1 Mo3 Mo1 55.64(2) . 2_556
I3 Mo1 Mo3 Mo1 126.25(2) . 2_556
O10 Mo1 Mo3 I1 117.22(18) . 2_556
Mo2 Mo1 Mo3 I1 -1.56(2) 2_556 2_556
Mo2 Mo1 Mo3 I1 -110.84(3) . 2_556
Mo3 Mo1 Mo3 I1 -56.15(2) 2_556 2_556
I4 Mo1 Mo3 I1 177.53(3) . 2_556
I1 Mo1 Mo3 I1 -111.67(3) . 2_556
I2 Mo1 Mo3 I1 -0.51(4) . 2_556
I3 Mo1 Mo3 I1 70.10(2) . 2_556
O10 Mo1 Mo3 I3 47.12(18) . .
Mo2 Mo1 Mo3 I3 -71.654(19) 2_556 .
Mo2 Mo1 Mo3 I3 179.06(2) . .
Mo3 Mo1 Mo3 I3 -126.25(2) 2_556 .
I4 Mo1 Mo3 I3 107.437(19) . .
I1 Mo1 Mo3 I3 178.24(3) . .
I2 Mo1 Mo3 I3 -70.61(2) . .
O10 Mo1 Mo3 I2 -131.03(18) . 2_556
Mo2 Mo1 Mo3 I2 110.19(3) 2_556 2_556
Mo2 Mo1 Mo3 I2 0.90(2) . 2_556
Mo3 Mo1 Mo3 I2 55.59(2) 2_556 2_556
I4 Mo1 Mo3 I2 -70.72(2) . 2_556
I1 Mo1 Mo3 I2 0.08(4) . 2_556
I2 Mo1 Mo3 I2 111.23(3) . 2_556
I3 Mo1 Mo3 I2 -178.16(3) . 2_556
O10 Mo1 Mo3 I4 -60.31(18) . .
Mo2 Mo1 Mo3 I4 -179.09(2) 2_556 .
Mo2 Mo1 Mo3 I4 71.626(18) . .
Mo3 Mo1 Mo3 I4 126.31(2) 2_556 .
I1 Mo1 Mo3 I4 70.80(2) . .
I2 Mo1 Mo3 I4 -178.04(3) . .
I3 Mo1 Mo3 I4 -107.437(19) . .
O10 Mo1 I4 Mo2 -150.14(13) . .
Mo2 Mo1 I4 Mo2 69.86(3) 2_556 .
Mo3 Mo1 I4 Mo2 68.926(19) . .
Mo3 Mo1 I4 Mo2 -1.80(2) 2_556 .
I1 Mo1 I4 Mo2 -56.894(17) . .
I3 Mo1 I4 Mo2 125.55(2) . .
O10 Mo1 I4 Mo3 140.93(13) . .
Mo2 Mo1 I4 Mo3 0.93(2) 2_556 .
Mo2 Mo1 I4 Mo3 -68.926(19) . .
Mo3 Mo1 I4 Mo3 -70.72(3) 2_556 .
I1 Mo1 I4 Mo3 -125.82(2) . .
I3 Mo1 I4 Mo3 56.625(18) . .
O30 Mo2 I4 Mo1 144.73(12) . .
Mo3 Mo2 I4 Mo1 -69.434(19) . .
Mo1 Mo2 I4 Mo1 -69.97(3) 2_556 .
Mo3 Mo2 I4 Mo1 1.79(2) 2_556 .
I1 Mo2 I4 Mo1 57.137(18) . .
I2 Mo2 I4 Mo1 -126.07(2) 2_556 .
O30 Mo2 I4 Mo3 -145.84(12) . .
Mo1 Mo2 I4 Mo3 -0.54(2) 2_556 .
Mo3 Mo2 I4 Mo3 71.22(3) 2_556 .
Mo1 Mo2 I4 Mo3 69.434(19) . .
I1 Mo2 I4 Mo3 126.57(2) . .
I2 Mo2 I4 Mo3 -56.633(18) 2_556 .
O19 Mo3 I4 Mo1 -143.34(15) . .
Mo2 Mo3 I4 Mo1 69.964(19) . .
Mo2 Mo3 I4 Mo1 -0.92(2) 2_556 .
Mo1 Mo3 I4 Mo1 70.50(3) 2_556 .
I3 Mo3 I4 Mo1 -57.116(18) . .
I2 Mo3 I4 Mo1 126.72(2) 2_556 .
O19 Mo3 I4 Mo2 146.69(15) . .
Mo1 Mo3 I4 Mo2 -69.964(19) . .
Mo2 Mo3 I4 Mo2 -70.88(3) 2_556 .
Mo1 Mo3 I4 Mo2 0.53(2) 2_556 .
I3 Mo3 I4 Mo2 -127.08(2) . .
I2 Mo3 I4 Mo2 56.755(18) 2_556 .
O30 Mo2 I1 Mo3 141.87(13) . 2_556
Mo3 Mo2 I1 Mo3 -70.39(3) . 2_556
Mo1 Mo2 I1 Mo3 1.53(2) 2_556 2_556
Mo1 Mo2 I1 Mo3 -69.57(2) . 2_556
I4 Mo2 I1 Mo3 -126.38(2) . 2_556
I3 Mo2 I1 Mo3 57.084(18) 2_556 2_556
O30 Mo2 I1 Mo1 -148.55(13) . .
Mo3 Mo2 I1 Mo1 -0.82(2) . .
Mo1 Mo2 I1 Mo1 71.10(3) 2_556 .
Mo3 Mo2 I1 Mo1 69.57(2) 2_556 .
I4 Mo2 I1 Mo1 -56.810(18) . .
I3 Mo2 I1 Mo1 126.66(2) 2_556 .
O10 Mo1 I1 Mo3 -142.74(13) . 2_556
Mo2 Mo1 I1 Mo3 -0.92(2) 2_556 2_556
Mo3 Mo1 I1 Mo3 70.46(3) . 2_556
Mo2 Mo1 I1 Mo3 69.641(19) . 2_556
I4 Mo1 I1 Mo3 126.83(2) . 2_556
I2 Mo1 I1 Mo3 -57.088(17) . 2_556
O10 Mo1 I1 Mo2 147.62(13) . .
Mo2 Mo1 I1 Mo2 -70.56(3) 2_556 .
Mo3 Mo1 I1 Mo2 0.81(2) . .
Mo3 Mo1 I1 Mo2 -69.641(19) 2_556 .
I4 Mo1 I1 Mo2 57.186(17) . .
I2 Mo1 I1 Mo2 -126.73(2) . .
O10 Mo1 I2 Mo3 150.03(13) . 2_556
Mo2 Mo1 I2 Mo3 -69.03(2) 2_556 2_556
Mo3 Mo1 I2 Mo3 -70.06(3) . 2_556
Mo2 Mo1 I2 Mo3 1.47(2) . 2_556
I1 Mo1 I2 Mo3 56.735(17) . 2_556
I3 Mo1 I2 Mo3 -125.72(2) . 2_556
O10 Mo1 I2 Mo2 -140.94(13) . 2_556
Mo3 Mo1 I2 Mo2 -1.03(2) . 2_556
Mo2 Mo1 I2 Mo2 70.50(3) . 2_556
Mo3 Mo1 I2 Mo2 69.03(2) 2_556 2_556
I1 Mo1 I2 Mo2 125.77(2) . 2_556
I3 Mo1 I2 Mo2 -56.689(18) . 2_556
O19 Mo3 I3 Mo2 -150.67(13) . 2_556
Mo2 Mo3 I3 Mo2 70.14(3) . 2_556
Mo1 Mo3 I3 Mo2 69.183(19) . 2_556
Mo1 Mo3 I3 Mo2 -1.78(2) 2_556 2_556
I1 Mo3 I3 Mo2 -57.239(17) 2_556 2_556
I4 Mo3 I3 Mo2 125.68(2) . 2_556
O19 Mo3 I3 Mo1 140.15(13) . .
Mo2 Mo3 I3 Mo1 0.96(2) . .
Mo2 Mo3 I3 Mo1 -69.183(19) 2_556 .
Mo1 Mo3 I3 Mo1 -70.97(3) 2_556 .
I1 Mo3 I3 Mo1 -126.42(2) 2_556 .
I4 Mo3 I3 Mo1 56.494(17) . .
O10 Mo1 I3 Mo3 -147.70(13) . .
Mo2 Mo1 I3 Mo3 69.757(19) 2_556 .
Mo2 Mo1 I3 Mo3 -0.94(2) . .
Mo3 Mo1 I3 Mo3 70.33(3) 2_556 .
I4 Mo1 I3 Mo3 -57.261(17) . .
I2 Mo1 I3 Mo3 126.68(2) . .
O10 Mo1 I3 Mo2 142.54(13) . 2_556
Mo3 Mo1 I3 Mo2 -69.757(19) . 2_556
Mo2 Mo1 I3 Mo2 -70.70(3) . 2_556
Mo3 Mo1 I3 Mo2 0.57(2) 2_556 2_556
I4 Mo1 I3 Mo2 -127.02(2) . 2_556
I2 Mo1 I3 Mo2 56.925(17) . 2_556
F2 C1 F3 Cs11 33.9(13) . 2_667
F4 C1 F3 Cs11 -82.6(10) . 2_667
C5 C1 F3 Cs11 155.3(6) . 2_667
F2 C1 C5 F6 74.3(10) . .
F4 C1 C5 F6 -166.3(8) . .
F3 C1 C5 F6 -46.9(10) . .
F2 C1 C5 F7 -171.9(8) . .
F4 C1 C5 F7 -52.5(9) . .
F3 C1 C5 F7 67.0(9) . .
F2 C1 C5 C8 -50.9(11) . .
F4 C1 C5 C8 68.5(11) . .
F3 C1 C5 C8 -172.0(7) . .
F7 C5 F6 Cs11 107.6(8) . .
C1 C5 F6 Cs11 -141.0(6) . .
C8 C5 F6 Cs11 -11.5(10) . .
F6 C5 C8 O9 17.0(11) . .
F7 C5 C8 O9 -101.3(9) . .
C1 C5 C8 O9 140.2(8) . .
F6 C5 C8 O10 -162.8(7) . .
F7 C5 C8 O10 78.8(9) . .
C1 C5 C8 O10 -39.7(10) . .
O10 C8 O9 Cs11 161.4(5) . .
C5 C8 O9 Cs11 -18.5(12) . .
O9 C8 O10 Mo1 4.9(12) . .
C5 C8 O10 Mo1 -175.2(5) . .
Mo2 Mo1 O10 C8 -176.2(5) 2_556 .
Mo3 Mo1 O10 C8 99.3(6) . .
Mo2 Mo1 O10 C8 6.5(7) . .
Mo3 Mo1 O10 C8 -90.3(6) 2_556 .
I4 Mo1 O10 C8 49.3(6) . .
I1 Mo1 O10 C8 -40.3(6) . .
I2 Mo1 O10 C8 -129.7(6) . .
I3 Mo1 O10 C8 139.5(6) . .
F14 C11 C15 F17 69.8(10) . .
F12 C11 C15 F17 -169.7(8) . .
F13 C11 C15 F17 -49.3(10) . .
F14 C11 C15 F16 -174.9(8) . .
F12 C11 C15 F16 -54.4(10) . .
F13 C11 C15 F16 66.0(9) . .
F14 C11 C15 C18 -52.5(10) . .
F12 C11 C15 C18 68.0(10) . .
F13 C11 C15 C18 -171.6(7) . .
F16 C15 F17 Cs11 110.7(7) . 1_544
C11 C15 F17 Cs11 -134.8(6) . 1_544
C18 C15 F17 Cs11 -10.3(11) . 1_544
F17 C15 C18 O20 -2.6(13) . .
F16 C15 C18 O20 -122.2(8) . .
C11 C15 C18 O20 117.4(9) . .
F17 C15 C18 O19 177.1(8) . .
F16 C15 C18 O19 57.5(9) . .
C11 C15 C18 O19 -62.8(10) . .
O20 C18 O19 Mo3 -5.4(15) . .
C15 C18 O19 Mo3 174.9(6) . .
Mo2 Mo3 O19 C18 -109.8(7) . .
Mo1 Mo3 O19 C18 166.5(7) . .
Mo2 Mo3 O19 C18 79.8(8) 2_556 .
Mo1 Mo3 O19 C18 -18.0(9) 2_556 .
I1 Mo3 O19 C18 29.9(7) 2_556 .
I3 Mo3 O19 C18 119.0(7) . .
I2 Mo3 O19 C18 -59.9(7) 2_556 .
I4 Mo3 O19 C18 -150.6(7) . .
O19 C18 O20 Cs11 -162.5(6) . 1_544
C15 C18 O20 Cs11 17.2(12) . 1_544
F22 C21 F23 Cs11 -132.9(6) . 2_566
F24 C21 F23 Cs11 110.4(7) . 2_566
C25 C21 F23 Cs11 -10.6(10) . 2_566
F22 C21 C25 F27 -71.3(10) . .
F24 C21 C25 F27 51.0(10) . .
F23 C21 C25 F27 169.9(7) . .
F22 C21 C25 F26 173.7(8) . .
F24 C21 C25 F26 -64.0(10) . .
F23 C21 C25 F26 55.0(9) . .
F22 C21 C25 C28 54.3(11) . .
F24 C21 C25 C28 176.6(7) . .
F23 C21 C25 C28 -64.4(9) . .
F27 C25 F26 Cs11 162.1(4) . 2_566
C21 C25 F26 Cs11 -81.0(6) . 2_566
C28 C25 F26 Cs11 40.8(7) . 2_566
F27 C25 C28 O29 -149.6(6) . .
F26 C25 C28 O29 -32.0(9) . .
C21 C25 C28 O29 86.4(8) . .
F27 C25 C28 O30 34.1(8) . .
F26 C25 C28 O30 151.6(6) . .
C21 C25 C28 O30 -89.9(8) . .
O30 C28 O29 Cs11 178.7(5) . 2_566
C25 C28 O29 Cs11 3.1(10) . 2_566
O29 C28 O30 Mo2 -13.2(11) . .
C25 C28 O30 Mo2 162.6(4) . .
Mo3 Mo2 O30 C28 5.1(7) . .
Mo1 Mo2 O30 C28 -86.1(6) 2_556 .
Mo3 Mo2 O30 C28 -171.2(5) 2_556 .
Mo1 Mo2 O30 C28 100.2(5) . .
I1 Mo2 O30 C28 142.2(6) . .
I4 Mo2 O30 C28 52.7(6) . .
I3 Mo2 O30 C28 -128.5(6) 2_556 .
I2 Mo2 O30 C28 -38.1(6) 2_556 .
C101 C102 O103 C104 177.9(7) . .
C101 C102 O103 Cs11 -8.9(8) . 2_566
C102 O103 C104 C105 172.7(8) . .
Cs11 O103 C104 C105 -0.4(11) 2_566 .
C8 O9 Cs11 O29 124.3(8) . 2_566
C8 O9 Cs11 O20 -59.7(9) . 1_566
C8 O9 Cs11 O103 -144.4(8) . 2_566
C8 O9 Cs11 F17 42.0(10) . 1_566
C8 O9 Cs11 F26 94.0(8) . 2_566
C8 O9 Cs11 F6 8.9(8) . .
C8 O9 Cs11 F23 70.2(8) . 2_566
C8 O9 Cs11 F3 -21.2(8) . 2_667
C8 O9 Cs11 C101 177.9(9) . 2_566
C8 O9 Cs11 C105 -110.0(8) . 2_566
C5 F6 Cs11 O9 4.3(6) . .
C5 F6 Cs11 O29 -76.5(8) . 2_566
C5 F6 Cs11 O20 148.1(7) . 1_566
C5 F6 Cs11 O103 36.8(8) . 2_566
C5 F6 Cs11 F17 -159.5(7) . 1_566
C5 F6 Cs11 F26 -68.5(7) . 2_566
C5 F6 Cs11 F23 -113.0(8) . 2_566
C5 F6 Cs11 F3 146.0(8) . 2_667
C5 F6 Cs11 C101 -7.2(8) . 2_566
C5 F6 Cs11 C105 81.0(8) . 2_566
